data_4081556
loop_
_publ_author_name
'Tampier, Stefan'
'Bleifuss, Sascha M.'
'Abd-Elzaher, Mokhles M.'
'Sutter, J\"org'
'Heinemann, Frank W.'
'Burzlaff, Nicolai'

_publ_section_title
;
 Bis(pyrazol-1-yl)acetic Acid Bearing Ferrocenyl Substituents
;
_journal_issue 20
_journal_name_full Organometallics
_journal_page_first 5935
_journal_paper_doi 10.1021/om400495f
_journal_volume 32
_journal_year 2013
_chemical_compound_source 'synthesis as described'
_chemical_formula_moiety 'C31 H30 Fe2 N4 O1'
_chemical_formula_sum 'C31 H30 Fe2 N4 O'
_chemical_formula_weight 586.29
_chemical_name_systematic
;
 ?
;
_space_group_IT_number 15
_symmetry_cell_setting monoclinic
_symmetry_Int_Tables_number 15
_symmetry_space_group_name_Hall '-C 2yc'
_symmetry_space_group_name_H-M 'C 1 2/c 1'
_atom_sites_solution_hydrogens geom
_atom_sites_solution_primary direct
_atom_sites_solution_secondary difmap
_audit_creation_date 2010-01-21T20:34:01-00:00
_audit_creation_method 'WinGX routine CIF_UPDATE'
_cell_angle_alpha 90
_cell_angle_beta 116.878(8)
_cell_angle_gamma 90
_cell_formula_units_Z 4
_cell_length_a 27.538(3)
_cell_length_b 7.5557(10)
_cell_length_c 13.5237(15)
_cell_measurement_reflns_used 201
_cell_measurement_temperature 150(2)
_cell_measurement_theta_max 20
_cell_measurement_theta_min 6
_cell_measurement_wavelength 0.71073
_cell_volume 2509.9(5)
_computing_cell_refinement 'EVALCCD (Duisenberg, 2003)'
_computing_data_collection 'COLLECT (Bruker-Nonius, 2002)'
_computing_data_reduction 'EVALCCD (Duisenberg, 2003)'
_computing_molecular_graphics 'Ortep-3 for Windows (Farrugia, 1997)'
_computing_publication_material 'WinGX publication routines (Farrugia, 1999)'
_computing_structure_refinement 'SHELXL-97 (Sheldrick, 1997)'
_computing_structure_solution 'SHELXS-97 (Sheldrick, 1990)'
_diffrn_ambient_temperature 150(2)
_diffrn_detector_area_resol_mean 9
_diffrn_measured_fraction_theta_full 0.999
_diffrn_measured_fraction_theta_max 0.999
_diffrn_measurement_device_type 'Bruker-Nonius KappaCCD'
_diffrn_measurement_method
;
 \f- and \w-rotations with 2.00 \% and 76 sec per frame
;
_diffrn_radiation_monochromator graphite
_diffrn_radiation_probe x-ray
_diffrn_radiation_source 'fine-focus sealed tube'
_diffrn_radiation_type MoK\a
_diffrn_radiation_wavelength 0.71073
_diffrn_reflns_av_R_equivalents 0.0433
_diffrn_reflns_av_unetI/netI 0.0196
_diffrn_reflns_limit_h_max 37
_diffrn_reflns_limit_h_min -37
_diffrn_reflns_limit_k_max 10
_diffrn_reflns_limit_k_min -10
_diffrn_reflns_limit_l_max 16
_diffrn_reflns_limit_l_min -18
_diffrn_reflns_number 36492
_diffrn_reflns_theta_full 29.01
_diffrn_reflns_theta_max 29.01
_diffrn_reflns_theta_min 2.82
_exptl_absorpt_coefficient_mu 1.19
_exptl_absorpt_correction_T_max 1.0
_exptl_absorpt_correction_T_min 0.87009
_exptl_absorpt_correction_type multi-scan
_exptl_absorpt_process_details 'SADABS, Bruker-AXS, 2002'
_exptl_crystal_colour orange
_exptl_crystal_density_diffrn 1.552
_exptl_crystal_density_method 'not measured'
_exptl_crystal_description plate
_exptl_crystal_F_000 1216
_exptl_crystal_size_max 0.23
_exptl_crystal_size_mid 0.12
_exptl_crystal_size_min 0.07
_refine_diff_density_max 0.388
_refine_diff_density_min -0.399
_refine_diff_density_rms 0.08
_refine_ls_extinction_method none
_refine_ls_goodness_of_fit_ref 1.123
_refine_ls_hydrogen_treatment constr
_refine_ls_matrix_type full
_refine_ls_number_parameters 173
_refine_ls_number_reflns 3332
_refine_ls_number_restraints 0
_refine_ls_restrained_S_all 1.123
_refine_ls_R_factor_all 0.0363
_refine_ls_R_factor_gt 0.0277
_refine_ls_shift/su_max 0.001
_refine_ls_shift/su_mean 0
_refine_ls_structure_factor_coef Fsqd
_refine_ls_weighting_details 'calc w=1/[\s^2^(Fo^2^)+(0.0345P)^2^+2.8640P] where P=(Fo^2^+2Fc^2^)/3'
_refine_ls_weighting_scheme calc
_refine_ls_wR_factor_gt 0.0695
_refine_ls_wR_factor_ref 0.0735
_reflns_number_gt 2855
_reflns_number_total 3332
_reflns_threshold_expression >2sigma(I)
_cod_data_source_file om400495f_si_001.cif
_cod_data_source_block compound6
_cod_original_sg_symbol_H-M 'C 2/c'
_cod_original_formula_sum 'C31 H30 Fe2 N4 O1'
_cod_database_code 4081556

loop_
_symmetry_equiv_pos_as_xyz
'x, y, z'
'-x, y, -z+1/2'
'x+1/2, y+1/2, z'
'-x+1/2, y+1/2, -z+1/2'
'-x, -y, -z'
'x, -y, z-1/2'
'-x+1/2, -y+1/2, -z'
'x+1/2, -y+1/2, z-1/2'

loop_
_atom_site_label
_atom_site_type_symbol
_atom_site_fract_x
_atom_site_fract_y
_atom_site_fract_z
_atom_site_U_iso_or_equiv
_atom_site_adp_type
_atom_site_occupancy
_atom_site_symmetry_multiplicity
_atom_site_calc_flag
_atom_site_refinement_flags
C1 C 0 0.7200(3) 0.25 0.0184(4) Uani 1 2 d S
C11 C 0.04073(7) 0.2294(2) 0.07348(14) 0.0196(3) Uani 1 1 d .
H11A H 0.0164 0.158 0.0897 0.029 Uiso 1 1 calc R
H11B H 0.0753 0.1711 0.1002 0.029 Uiso 1 1 calc R
H11C H 0.0258 0.2461 -0.0052 0.029 Uiso 1 1 calc R
C12 C 0.04805(6) 0.4055(2) 0.12918(12) 0.0146(3) Uani 1 1 d .
C13 C 0.09216(6) 0.52889(19) 0.15992(12) 0.0136(3) Uani 1 1 d .
C14 C 0.08022(6) 0.6651(2) 0.21307(12) 0.0143(3) Uani 1 1 d .
C15 C 0.11090(7) 0.8297(2) 0.26601(14) 0.0212(3) Uani 1 1 d .
H15A H 0.1294 0.8143 0.345 0.032 Uiso 1 1 calc R
H15B H 0.086 0.9272 0.248 0.032 Uiso 1 1 calc R
H15C H 0.1371 0.8534 0.2391 0.032 Uiso 1 1 calc R
C21 C 0.14005(6) 0.5073(2) 0.13977(12) 0.0158(3) Uani 1 1 d .
C22 C 0.19443(7) 0.5721(2) 0.20592(13) 0.0209(3) Uani 1 1 d .
H22 H 0.2059 0.639 0.2703 0.025 Uiso 1 1 calc R
C23 C 0.22772(7) 0.5160(2) 0.15579(15) 0.0249(4) Uani 1 1 d .
H23 H 0.2646 0.5405 0.1818 0.03 Uiso 1 1 calc R
C24 C 0.19494(7) 0.4165(2) 0.05944(16) 0.0248(4) Uani 1 1 d .
H24 H 0.2066 0.364 0.0117 0.03 Uiso 1 1 calc R
C25 C 0.14081(7) 0.4111(2) 0.04872(14) 0.0195(3) Uani 1 1 d .
H25 H 0.1112 0.3548 -0.0076 0.023 Uiso 1 1 calc R
C31 C 0.10985(6) 0.8718(2) -0.00910(13) 0.0179(3) Uani 1 1 d .
H31 H 0.0814 0.8914 0.0088 0.022 Uiso 1 1 calc R
C32 C 0.16371(7) 0.9391(2) 0.04987(13) 0.0195(3) Uani 1 1 d .
H32 H 0.1766 1.0103 0.1127 0.023 Uiso 1 1 calc R
C33 C 0.19445(7) 0.8781(2) -0.00417(14) 0.0198(3) Uani 1 1 d .
H33 H 0.231 0.9022 0.0172 0.024 Uiso 1 1 calc R
C34 C 0.15933(7) 0.7731(2) -0.09725(13) 0.0196(3) Uani 1 1 d .
H34 H 0.169 0.7171 -0.1471 0.024 Uiso 1 1 calc R
C35 C 0.10690(7) 0.7695(2) -0.10017(13) 0.0188(3) Uani 1 1 d .
H35 H 0.0763 0.7108 -0.1522 0.023 Uiso 1 1 calc R
Fe Fe 0.164348(8) 0.66689(3) 0.046836(17) 0.01261(7) Uani 1 1 d .
N11 N 0.03149(5) 0.61843(17) 0.21321(10) 0.0149(3) Uani 1 1 d .
N12 N 0.01159(5) 0.45865(17) 0.16083(10) 0.0156(3) Uani 1 1 d .
O1 O 0 0.8791(2) 0.25 0.0336(5) Uani 1 2 d S

loop_
_atom_site_aniso_label
_atom_site_aniso_U_11
_atom_site_aniso_U_22
_atom_site_aniso_U_33
_atom_site_aniso_U_23
_atom_site_aniso_U_13
_atom_site_aniso_U_12
C1 0.0208(11) 0.0188(10) 0.0201(10) 0 0.0132(9) 0
C11 0.0228(8) 0.0168(7) 0.0225(8) -0.0031(6) 0.0131(6) -0.0030(6)
C12 0.0175(7) 0.0149(7) 0.0122(6) 0.0009(5) 0.0076(5) 0.0000(6)
C13 0.0159(7) 0.0148(7) 0.0122(6) 0.0020(5) 0.0080(5) -0.0006(5)
C14 0.0170(7) 0.0154(7) 0.0137(6) 0.0019(5) 0.0096(5) -0.0014(6)
C15 0.0263(8) 0.0189(7) 0.0231(8) -0.0047(6) 0.0153(7) -0.0066(6)
C21 0.0175(7) 0.0149(7) 0.0179(7) 0.0046(6) 0.0107(6) 0.0013(6)
C22 0.0167(7) 0.0284(9) 0.0169(7) 0.0074(6) 0.0070(6) 0.0008(6)
C23 0.0161(7) 0.0306(9) 0.0306(9) 0.0153(7) 0.0129(7) 0.0074(7)
C24 0.0299(9) 0.0182(8) 0.0391(10) 0.0078(7) 0.0269(8) 0.0076(7)
C25 0.0253(8) 0.0139(7) 0.0272(8) 0.0002(6) 0.0188(7) -0.0009(6)
C31 0.0173(7) 0.0179(7) 0.0210(7) 0.0039(6) 0.0107(6) 0.0035(6)
C32 0.0229(8) 0.0141(7) 0.0202(7) -0.0008(6) 0.0086(6) -0.0012(6)
C33 0.0170(7) 0.0187(7) 0.0252(8) 0.0049(6) 0.0109(6) -0.0021(6)
C34 0.0251(8) 0.0204(7) 0.0179(7) 0.0040(6) 0.0137(6) 0.0011(6)
C35 0.0194(7) 0.0198(7) 0.0143(7) 0.0027(6) 0.0050(6) -0.0009(6)
Fe 0.01245(11) 0.01343(11) 0.01382(11) 0.00149(8) 0.00758(8) -0.00017(8)
N11 0.0165(6) 0.0165(6) 0.0154(6) -0.0014(5) 0.0105(5) -0.0021(5)
N12 0.0173(6) 0.0163(6) 0.0149(6) -0.0012(5) 0.0089(5) -0.0023(5)
O1 0.0425(11) 0.0173(8) 0.0588(13) 0 0.0386(11) 0

loop_
_atom_type_symbol
_atom_type_description
_atom_type_scat_dispersion_real
_atom_type_scat_dispersion_imag
_atom_type_scat_source
C C 0.0033 0.0016 'International Tables Vol C Tables 4.2.6.8 and 6.1.1.4'
H H 0 0 'International Tables Vol C Tables 4.2.6.8 and 6.1.1.4'
Fe Fe 0.3463 0.8444 'International Tables Vol C Tables 4.2.6.8 and 6.1.1.4'
N N 0.0061 0.0033 'International Tables Vol C Tables 4.2.6.8 and 6.1.1.4'
O O 0.0106 0.006 'International Tables Vol C Tables 4.2.6.8 and 6.1.1.4'

loop_
_geom_angle_atom_site_label_1
_geom_angle_atom_site_label_2
_geom_angle_atom_site_label_3
_geom_angle
_geom_angle_site_symmetry_1
_geom_angle_site_symmetry_3
O1 C1 N11 123.07(10) . 2
O1 C1 N11 123.07(10) . .
N11 C1 N11 113.86(19) 2 .
C12 C11 H11A 109.5 . .
C12 C11 H11B 109.5 . .
H11A C11 H11B 109.5 . .
C12 C11 H11C 109.5 . .
H11A C11 H11C 109.5 . .
H11B C11 H11C 109.5 . .
N12 C12 C13 112.15(13) . .
N12 C12 C11 118.97(14) . .
C13 C12 C11 128.81(14) . .
C14 C13 C12 105.42(13) . .
C14 C13 C21 128.66(14) . .
C12 C13 C21 125.91(14) . .
C13 C14 N11 105.66(13) . .
C13 C14 C15 131.00(14) . .
N11 C14 C15 123.31(13) . .
C14 C15 H15A 109.5 . .
C14 C15 H15B 109.5 . .
H15A C15 H15B 109.5 . .
C14 C15 H15C 109.5 . .
H15A C15 H15C 109.5 . .
H15B C15 H15C 109.5 . .
C25 C21 C22 106.87(13) . .
C25 C21 C13 125.15(14) . .
C22 C21 C13 127.97(14) . .
C25 C21 Fe 68.84(8) . .
C22 C21 Fe 69.30(9) . .
C13 C21 Fe 127.88(11) . .
C23 C22 C21 108.35(15) . .
C23 C22 Fe 69.38(9) . .
C21 C22 Fe 69.74(9) . .
C23 C22 H22 125.8 . .
C21 C22 H22 125.8 . .
Fe C22 H22 126.6 . .
C24 C23 C22 108.34(15) . .
C24 C23 Fe 69.70(10) . .
C22 C23 Fe 69.84(9) . .
C24 C23 H23 125.8 . .
C22 C23 H23 125.8 . .
Fe C23 H23 126.2 . .
C23 C24 C25 108.00(15) . .
C23 C24 Fe 69.73(10) . .
C25 C24 Fe 69.35(9) . .
C23 C24 H24 126 . .
C25 C24 H24 126 . .
Fe C24 H24 126.5 . .
C24 C25 C21 108.45(15) . .
C24 C25 Fe 69.67(9) . .
C21 C25 Fe 70.10(9) . .
C24 C25 H25 125.8 . .
C21 C25 H25 125.8 . .
Fe C25 H25 126 . .
C32 C31 C35 108.41(14) . .
C32 C31 Fe 70.05(9) . .
C35 C31 Fe 69.81(9) . .
C32 C31 H31 125.8 . .
C35 C31 H31 125.8 . .
Fe C31 H31 125.9 . .
C33 C32 C31 107.95(14) . .
C33 C32 Fe 69.72(9) . .
C31 C32 Fe 69.39(9) . .
C33 C32 H32 126 . .
C31 C32 H32 126 . .
Fe C32 H32 126.4 . .
C32 C33 C34 108.00(14) . .
C32 C33 Fe 69.82(9) . .
C34 C33 Fe 69.53(9) . .
C32 C33 H33 126 . .
C34 C33 H33 126 . .
Fe C33 H33 126.2 . .
C35 C34 C33 107.95(14) . .
C35 C34 Fe 69.63(9) . .
C33 C34 Fe 69.71(9) . .
C35 C34 H34 126 . .
C33 C34 H34 126 . .
Fe C34 H34 126.2 . .
C31 C35 C34 107.70(14) . .
C31 C35 Fe 69.51(9) . .
C34 C35 Fe 69.71(9) . .
C31 C35 H35 126.2 . .
C34 C35 H35 126.2 . .
Fe C35 H35 126.2 . .
C25 Fe C24 40.98(7) . .
C25 Fe C23 68.65(7) . .
C24 Fe C23 40.57(8) . .
C25 Fe C31 122.44(7) . .
C24 Fe C31 159.21(7) . .
C23 Fe C31 158.53(7) . .
C25 Fe C35 105.04(7) . .
C24 Fe C35 122.53(7) . .
C23 Fe C35 160.12(7) . .
C31 Fe C35 40.68(6) . .
C25 Fe C22 68.70(7) . .
C24 Fe C22 68.55(7) . .
C23 Fe C22 40.78(7) . .
C31 Fe C22 122.13(7) . .
C35 Fe C22 156.33(7) . .
C25 Fe C34 119.74(7) . .
C24 Fe C34 106.80(7) . .
C23 Fe C34 124.78(7) . .
C31 Fe C34 68.30(6) . .
C35 Fe C34 40.66(6) . .
C22 Fe C34 162.32(7) . .
C25 Fe C33 156.50(7) . .
C24 Fe C33 122.16(7) . .
C23 Fe C33 109.39(7) . .
C31 Fe C33 68.19(6) . .
C35 Fe C33 68.47(7) . .
C22 Fe C33 126.12(7) . .
C34 Fe C33 40.76(7) . .
C25 Fe C32 160.09(7) . .
C24 Fe C32 158.34(7) . .
C23 Fe C32 123.68(7) . .
C31 Fe C32 40.55(6) . .
C35 Fe C32 68.41(7) . .
C22 Fe C32 109.32(7) . .
C34 Fe C32 68.32(7) . .
C33 Fe C32 40.45(6) . .
C25 Fe C21 41.06(6) . .
C24 Fe C21 69.09(6) . .
C23 Fe C21 68.97(6) . .
C31 Fe C21 106.38(6) . .
C35 Fe C21 119.43(6) . .
C22 Fe C21 40.97(6) . .
C34 Fe C21 155.07(7) . .
C33 Fe C21 161.94(7) . .
C32 Fe C21 124.40(6) . .
N12 N11 C14 112.39(12) . .
N12 N11 C1 119.55(13) . .
C14 N11 C1 127.79(13) . .
C12 N12 N11 104.38(12) . .

loop_
_geom_bond_atom_site_label_1
_geom_bond_atom_site_label_2
_geom_bond_distance
_geom_bond_site_symmetry_2
C1 O1 1.202(3) .
C1 N11 1.4068(18) 2
C1 N11 1.4068(18) .
C11 C12 1.498(2) .
C11 H11A 0.96 .
C11 H11B 0.96 .
C11 H11C 0.96 .
C12 N12 1.3194(19) .
C12 C13 1.435(2) .
C13 C14 1.378(2) .
C13 C21 1.471(2) .
C14 N11 1.3882(19) .
C14 C15 1.492(2) .
C15 H15A 0.96 .
C15 H15B 0.96 .
C15 H15C 0.96 .
C21 C25 1.438(2) .
C21 C22 1.439(2) .
C21 Fe 2.0594(15) .
C22 C23 1.429(2) .
C22 Fe 2.0534(16) .
C22 H22 0.93 .
C23 C24 1.419(3) .
C23 Fe 2.0472(16) .
C23 H23 0.93 .
C24 C25 1.431(2) .
C24 Fe 2.0468(17) .
C24 H24 0.93 .
C25 Fe 2.0425(16) .
C25 H25 0.93 .
C31 C32 1.423(2) .
C31 C35 1.425(2) .
C31 Fe 2.0484(16) .
C31 H31 0.93 .
C32 C33 1.422(2) .
C32 Fe 2.0571(17) .
C32 H32 0.93 .
C33 C34 1.431(2) .
C33 Fe 2.0559(16) .
C33 H33 0.93 .
C34 C35 1.427(2) .
C34 Fe 2.0535(15) .
C34 H34 0.93 .
C35 Fe 2.0524(16) .
C35 H35 0.93 .
N11 N12 1.3815(18) .
